data_4506859
loop_
_publ_author_name
'Wells, Kirk E.'
'Weatherhead, Robin A.'
'Murigi, Francis N.'
'Nichol, Gary S.'
'Carducci, Michael D.'
'Selby, Hugh D.'
'Mash, Eugene A.'

_publ_section_title
;
 Organic Crystal Engineering with 1,4-Piperazine-2,5-diones. 8. Synthesis,
 Crystal Packing, and Thermochemistry of Piperazinediones Derived from
 2-Amino-4,7-dialkoxyindan-2-carboxylic Acids
;
_journal_issue 10
_journal_name_full 'Crystal Growth &amp; Design'
_journal_page_first 5056
_journal_paper_doi 10.1021/cg301003p
_journal_volume 12
_journal_year 2012
_chemical_formula_moiety 'C36 H50 N2 O6'
_chemical_formula_sum 'C36 H50 N2 O6'
_chemical_formula_weight 606.78
_chemical_name_common 'C4 Tail'
_space_group_IT_number 14
_symmetry_cell_setting monoclinic
_symmetry_Int_Tables_number 14
_symmetry_space_group_name_Hall '-P 2yn'
_symmetry_space_group_name_H-M 'P 1 21/n 1'
_atom_sites_solution_hydrogens geom
_atom_sites_solution_primary direct
_atom_sites_solution_secondary difmap
_audit_creation_method SHELXL-97
_cell_angle_alpha 90.00
_cell_angle_beta 92.895(3)
_cell_angle_gamma 90.00
_cell_formula_units_Z 2
_cell_length_a 14.6172(19)
_cell_length_b 6.0380(8)
_cell_length_c 19.251(3)
_cell_measurement_reflns_used 4085
_cell_measurement_temperature 170(2)
_cell_measurement_theta_max 28.151
_cell_measurement_theta_min 2.477
_cell_volume 1696.9(4)
_computing_cell_refinement 'Bruker SMART'
_computing_data_collection 'Bruker SMART'
_computing_data_reduction 'Bruker SAINT'
_computing_molecular_graphics 'Bruker SHELXTL'
_computing_publication_material 'Bruker SHELXTL'
_computing_structure_refinement 'SHELXL-97 (Sheldrick, 1997)'
_computing_structure_solution 'SHELXS-97 (Sheldrick, 1990)'
_diffrn_ambient_temperature 170(2)
_diffrn_measured_fraction_theta_full 0.986
_diffrn_measured_fraction_theta_max 0.986
_diffrn_measurement_device_type 'CCD area detector'
_diffrn_measurement_method 'phi and omega scans'
_diffrn_radiation_monochromator graphite
_diffrn_radiation_source 'fine-focus sealed tube'
_diffrn_radiation_type MoK\a
_diffrn_radiation_wavelength 0.71073
_diffrn_reflns_av_R_equivalents 0.0277
_diffrn_reflns_av_sigmaI/netI 0.0239
_diffrn_reflns_limit_h_max 19
_diffrn_reflns_limit_h_min -19
_diffrn_reflns_limit_k_max 8
_diffrn_reflns_limit_k_min -7
_diffrn_reflns_limit_l_max 25
_diffrn_reflns_limit_l_min -25
_diffrn_reflns_number 20267
_diffrn_reflns_theta_full 28.29
_diffrn_reflns_theta_max 28.29
_diffrn_reflns_theta_min 1.71
_diffrn_standards_decay_% 0.13
_diffrn_standards_interval_count 1818
_diffrn_standards_number 84
_exptl_absorpt_coefficient_mu 0.080
_exptl_absorpt_correction_T_max 1
_exptl_absorpt_correction_T_min 0.94323
_exptl_absorpt_correction_type multi-scan
_exptl_absorpt_process_details 'SADABS (Bruker, 1997)'
_exptl_crystal_colour colorless
_exptl_crystal_density_diffrn 1.188
_exptl_crystal_density_method 'not measured'
_exptl_crystal_description needle
_exptl_crystal_F_000 656
_exptl_crystal_size_max 0.484
_exptl_crystal_size_mid 0.145
_exptl_crystal_size_min 0.082
_refine_diff_density_max 0.509
_refine_diff_density_min -0.429
_refine_diff_density_rms 0.048
_refine_ls_extinction_method none
_refine_ls_goodness_of_fit_ref 1.030
_refine_ls_hydrogen_treatment noref
_refine_ls_matrix_type full
_refine_ls_number_constraints 0
_refine_ls_number_parameters 199
_refine_ls_number_reflns 4148
_refine_ls_number_restraints 0
_refine_ls_restrained_S_all 1.030
_refine_ls_R_factor_all 0.0734
_refine_ls_R_factor_gt 0.0503
_refine_ls_shift/su_max 0.001
_refine_ls_shift/su_mean 0.000
_refine_ls_structure_factor_coef Fsqd
_refine_ls_weighting_details 'calc w=1/[\s^2^(Fo^2^)+(0.0572P)^2^+0.9079P] where P=(Fo^2^+2Fc^2^)/3'
_refine_ls_weighting_scheme calc
_refine_ls_wR_factor_gt 0.1205
_refine_ls_wR_factor_ref 0.1364
_reflns_number_gt 3030
_reflns_number_total 4148
_reflns_threshold_expression I>2sigma(I)
_cod_data_source_file cg301003p_si_003.cif
_cod_data_source_block kw03s
_cod_depositor_comments
;
The following automatic conversions were performed:

'_symmetry_cell_setting' value 'Monoclinic' changed to 'monoclinic'
according to /home/saulius/struct/CIF-dictionaries/cif_core.dic
dictionary named 'cif_core.dic' version 2.4.2 from 2011-04-26.

Automatic conversion script
Id: cif_fix_values 1891 2012-01-12 08:04:46Z andrius 
;
_cod_original_sg_symbol_H-M P2(1)/n
_cod_database_code 4506859

loop_
_symmetry_equiv_pos_as_xyz
'x, y, z'
'-x+1/2, y+1/2, -z+1/2'
'-x, -y, -z'
'x-1/2, -y-1/2, z-1/2'

loop_
_atom_site_label
_atom_site_type_symbol
_atom_site_fract_x
_atom_site_fract_y
_atom_site_fract_z
_atom_site_U_iso_or_equiv
_atom_site_adp_type
_atom_site_occupancy
_atom_site_symmetry_multiplicity
_atom_site_calc_flag
_atom_site_refinement_flags
O5 O 0.91859(8) 0.1791(2) 0.24026(6) 0.0377(3) Uani 1 1 d .
O1 O 0.95218(9) 0.13893(17) 0.57000(6) 0.0345(3) Uani 1 1 d .
O8 O 1.27027(7) 0.10946(19) 0.36037(6) 0.0328(3) Uani 1 1 d .
N1 N 1.00766(9) 0.29068(19) 0.47432(6) 0.0241(3) Uani 1 1 d .
H1A H 1.0131 0.1561 0.4575 0.029 Uiso 1 1 calc R
C8 C 1.18555(10) 0.1121(2) 0.32646(8) 0.0255(3) Uani 1 1 d .
C4 C 1.03612(10) 0.2826(2) 0.32107(7) 0.0237(3) Uani 1 1 d .
C10 C 1.13693(10) 0.4259(2) 0.41040(8) 0.0242(3) Uani 1 1 d .
H10A H 1.1673 0.5638 0.3960 0.029 Uiso 1 1 calc R
H10B H 1.1733 0.3583 0.4496 0.029 Uiso 1 1 calc R
C7 C 1.15665(11) -0.0257(3) 0.27198(8) 0.0294(3) Uani 1 1 d .
H7A H 1.1977 -0.1321 0.2548 0.035 Uiso 1 1 calc R
C9 C 1.12364(10) 0.2668(2) 0.35054(7) 0.0232(3) Uani 1 1 d .
C2 C 1.03665(10) 0.4703(2) 0.42981(7) 0.0218(3) Uani 1 1 d .
C1 C 0.97407(10) 0.3043(2) 0.53716(7) 0.0229(3) Uani 1 1 d .
C5 C 1.00696(11) 0.1457(3) 0.26600(8) 0.0278(3) Uani 1 1 d .
C3 C 0.98211(10) 0.4549(2) 0.35852(7) 0.0253(3) Uani 1 1 d .
H3A H 0.9183 0.4059 0.3642 0.030 Uiso 1 1 calc R
H3B H 0.9816 0.5985 0.3337 0.030 Uiso 1 1 calc R
C6 C 1.06797(11) -0.0096(3) 0.24217(8) 0.0311(4) Uani 1 1 d .
H6A H 1.0491 -0.1059 0.2052 0.037 Uiso 1 1 calc R
C81 C 1.33361(11) -0.0578(3) 0.34102(9) 0.0344(4) Uani 1 1 d .
H81A H 1.3562 -0.0258 0.2944 0.041 Uiso 1 1 calc R
H81B H 1.3035 -0.2048 0.3396 0.041 Uiso 1 1 calc R
C51 C 0.88279(13) 0.0337(3) 0.18730(9) 0.0405(4) Uani 1 1 d .
H51A H 0.8783 -0.1189 0.2056 0.049 Uiso 1 1 calc R
H51B H 0.9233 0.0318 0.1476 0.049 Uiso 1 1 calc R
C52 C 0.78893(13) 0.1194(4) 0.16430(10) 0.0461(5) Uani 1 1 d .
H52A H 0.7504 0.1250 0.2051 0.055 Uiso 1 1 calc R
H52B H 0.7601 0.0142 0.1304 0.055 Uiso 1 1 calc R
C82 C 1.41169(13) -0.0556(3) 0.39490(10) 0.0448(5) Uani 1 1 d .
H82A H 1.4322 0.0990 0.4028 0.054 Uiso 1 1 calc R
H82B H 1.4637 -0.1402 0.3773 0.054 Uiso 1 1 calc R
C53 C 0.79095(14) 0.3467(4) 0.13153(12) 0.0532(5) Uani 1 1 d .
H53A H 0.8311 0.3419 0.0917 0.064 Uiso 1 1 calc R
H53B H 0.8183 0.4524 0.1660 0.064 Uiso 1 1 calc R
C54 C 0.69738(16) 0.4323(5) 0.10624(13) 0.0650(7) Uani 1 1 d .
H54A H 0.7039 0.5800 0.0859 0.098 Uiso 1 1 calc R
H54B H 0.6574 0.4410 0.1455 0.098 Uiso 1 1 calc R
H54C H 0.6705 0.3313 0.0710 0.098 Uiso 1 1 calc R
C84 C 1.3812(2) -0.4101(6) 0.46228(17) 0.0937(11) Uani 1 1 d .
H84A H 1.3629 -0.4679 0.5071 0.141 Uiso 1 1 calc R
H84B H 1.4419 -0.4677 0.4524 0.141 Uiso 1 1 calc R
H84C H 1.3366 -0.4569 0.4255 0.141 Uiso 1 1 calc R
C83 C 1.38458(19) -0.1573(6) 0.46517(13) 0.0771(8) Uani 1 1 d .
H83A H 1.4296 -0.1107 0.5025 0.093 Uiso 1 1 calc R
H83B H 1.3238 -0.1000 0.4768 0.093 Uiso 1 1 calc R

loop_
_atom_site_aniso_label
_atom_site_aniso_U_11
_atom_site_aniso_U_22
_atom_site_aniso_U_33
_atom_site_aniso_U_23
_atom_site_aniso_U_13
_atom_site_aniso_U_12
O5 0.0369(6) 0.0438(7) 0.0320(6) -0.0125(5) -0.0028(5) 0.0046(5)
O1 0.0563(8) 0.0164(5) 0.0327(6) 0.0002(4) 0.0223(5) -0.0010(5)
O8 0.0309(6) 0.0325(6) 0.0355(6) -0.0093(5) 0.0059(5) 0.0052(5)
N1 0.0374(7) 0.0122(5) 0.0236(6) -0.0026(4) 0.0099(5) -0.0008(5)
C8 0.0290(8) 0.0233(7) 0.0249(7) -0.0003(6) 0.0085(6) 0.0005(6)
C4 0.0324(8) 0.0197(7) 0.0198(7) 0.0008(5) 0.0085(6) 0.0009(6)
C10 0.0289(7) 0.0205(7) 0.0236(7) -0.0030(6) 0.0068(6) 0.0002(6)
C7 0.0364(8) 0.0255(8) 0.0272(8) -0.0052(6) 0.0108(6) 0.0055(6)
C9 0.0309(7) 0.0190(7) 0.0206(7) 0.0007(5) 0.0099(6) -0.0013(6)
C2 0.0297(7) 0.0149(6) 0.0213(7) 0.0005(5) 0.0076(5) 0.0002(5)
C1 0.0289(7) 0.0166(7) 0.0239(7) -0.0008(5) 0.0070(6) 0.0008(6)
C5 0.0337(8) 0.0281(8) 0.0218(7) -0.0007(6) 0.0042(6) -0.0002(6)
C3 0.0312(8) 0.0222(7) 0.0229(7) -0.0019(6) 0.0050(6) 0.0044(6)
C6 0.0429(9) 0.0272(8) 0.0236(7) -0.0070(6) 0.0060(6) -0.0008(7)
C81 0.0352(9) 0.0329(9) 0.0358(9) -0.0034(7) 0.0086(7) 0.0090(7)
C51 0.0421(10) 0.0416(10) 0.0373(9) -0.0110(8) -0.0014(7) -0.0072(8)
C52 0.0381(10) 0.0573(12) 0.0426(10) -0.0106(9) -0.0004(8) -0.0096(9)
C82 0.0372(10) 0.0431(10) 0.0539(11) -0.0055(9) -0.0012(8) 0.0056(8)
C53 0.0431(11) 0.0639(14) 0.0518(12) 0.0021(11) -0.0058(9) -0.0019(10)
C54 0.0505(13) 0.0868(18) 0.0569(14) -0.0040(13) -0.0066(10) 0.0111(12)
C84 0.0751(19) 0.110(3) 0.094(2) 0.049(2) -0.0137(16) -0.0146(18)
C83 0.0664(16) 0.117(2) 0.0465(13) -0.0047(15) -0.0126(11) 0.0214(16)

loop_
_atom_type_symbol
_atom_type_description
_atom_type_scat_dispersion_real
_atom_type_scat_dispersion_imag
_atom_type_scat_source
C C 0.0033 0.0016 'International Tables Vol C Tables 4.2.6.8 and 6.1.1.4'
H H 0.0000 0.0000 'International Tables Vol C Tables 4.2.6.8 and 6.1.1.4'
N N 0.0061 0.0033 'International Tables Vol C Tables 4.2.6.8 and 6.1.1.4'
O O 0.0106 0.0060 'International Tables Vol C Tables 4.2.6.8 and 6.1.1.4'

loop_
_geom_angle_atom_site_label_1
_geom_angle_atom_site_label_2
_geom_angle_atom_site_label_3
_geom_angle
_geom_angle_site_symmetry_1
_geom_angle_site_symmetry_3
C5 O5 C51 118.16(13) . .
C8 O8 C81 117.70(12) . .
C1 N1 C2 128.28(11) . .
C1 N1 H1A 115.9 . .
C2 N1 H1A 115.9 . .
O8 C8 C7 125.88(13) . .
O8 C8 C9 115.80(13) . .
C7 C8 C9 118.32(14) . .
C9 C4 C5 120.97(13) . .
C9 C4 C3 110.38(12) . .
C5 C4 C3 128.61(14) . .
C9 C10 C2 101.96(12) . .
C9 C10 H10A 111.4 . .
C2 C10 H10A 111.4 . .
C9 C10 H10B 111.4 . .
C2 C10 H10B 111.4 . .
H10A C10 H10B 109.2 . .
C8 C7 C6 120.69(14) . .
C8 C7 H7A 119.7 . .
C6 C7 H7A 119.7 . .
C4 C9 C8 120.95(13) . .
C4 C9 C10 110.64(12) . .
C8 C9 C10 128.35(14) . .
N1 C2 C1 112.49(11) . 3_766
N1 C2 C10 108.59(11) . .
C1 C2 C10 112.01(12) 3_766 .
N1 C2 C3 108.84(12) . .
C1 C2 C3 111.41(12) 3_766 .
C10 C2 C3 103.02(11) . .
O1 C1 N1 122.22(13) . .
O1 C1 C2 118.55(12) . 3_766
N1 C1 C2 119.22(12) . 3_766
O5 C5 C6 125.99(14) . .
O5 C5 C4 115.65(13) . .
C6 C5 C4 118.36(15) . .
C4 C3 C2 101.85(11) . .
C4 C3 H3A 111.4 . .
C2 C3 H3A 111.4 . .
C4 C3 H3B 111.4 . .
C2 C3 H3B 111.4 . .
H3A C3 H3B 109.3 . .
C5 C6 C7 120.71(14) . .
C5 C6 H6A 119.6 . .
C7 C6 H6A 119.6 . .
O8 C81 C82 107.01(14) . .
O8 C81 H81A 110.3 . .
C82 C81 H81A 110.3 . .
O8 C81 H81B 110.3 . .
C82 C81 H81B 110.3 . .
H81A C81 H81B 108.6 . .
O5 C51 C52 107.08(15) . .
O5 C51 H51A 110.3 . .
C52 C51 H51A 110.3 . .
O5 C51 H51B 110.3 . .
C52 C51 H51B 110.3 . .
H51A C51 H51B 108.6 . .
C51 C52 C53 113.36(16) . .
C51 C52 H52A 108.9 . .
C53 C52 H52A 108.9 . .
C51 C52 H52B 108.9 . .
C53 C52 H52B 108.9 . .
H52A C52 H52B 107.7 . .
C81 C82 C83 112.25(17) . .
C81 C82 H82A 109.2 . .
C83 C82 H82A 109.2 . .
C81 C82 H82B 109.2 . .
C83 C82 H82B 109.2 . .
H82A C82 H82B 107.9 . .
C52 C53 C54 113.99(19) . .
C52 C53 H53A 108.8 . .
C54 C53 H53A 108.8 . .
C52 C53 H53B 108.8 . .
C54 C53 H53B 108.8 . .
H53A C53 H53B 107.6 . .
C53 C54 H54A 109.5 . .
C53 C54 H54B 109.5 . .
H54A C54 H54B 109.5 . .
C53 C54 H54C 109.5 . .
H54A C54 H54C 109.5 . .
H54B C54 H54C 109.5 . .
C83 C84 H84A 109.5 . .
C83 C84 H84B 109.5 . .
H84A C84 H84B 109.5 . .
C83 C84 H84C 109.5 . .
H84A C84 H84C 109.5 . .
H84B C84 H84C 109.5 . .
C84 C83 C82 111.8(2) . .
C84 C83 H83A 109.2 . .
C82 C83 H83A 109.2 . .
C84 C83 H83B 109.2 . .
C82 C83 H83B 109.2 . .
H83A C83 H83B 107.9 . .

loop_
_geom_bond_atom_site_label_1
_geom_bond_atom_site_label_2
_geom_bond_distance
_geom_bond_site_symmetry_2
O5 C5 1.3749(19) .
O5 C51 1.425(2) .
O1 C1 1.2327(17) .
O8 C8 1.3705(19) .
O8 C81 1.4321(18) .
N1 C1 1.3311(18) .
N1 C2 1.4581(17) .
N1 H1A 0.8800 .
C8 C7 1.388(2) .
C8 C9 1.396(2) .
C4 C9 1.376(2) .
C4 C5 1.394(2) .
C4 C3 1.5110(19) .
C10 C9 1.506(2) .
C10 C2 1.554(2) .
C10 H10A 0.9900 .
C10 H10B 0.9900 .
C7 C6 1.394(2) .
C7 H7A 0.9500 .
C2 C1 1.5137(19) 3_766
C2 C3 1.555(2) .
C1 C2 1.5137(19) 3_766
C5 C6 1.388(2) .
C3 H3A 0.9900 .
C3 H3B 0.9900 .
C6 H6A 0.9500 .
C81 C82 1.503(3) .
C81 H81A 0.9900 .
C81 H81B 0.9900 .
C51 C52 1.512(3) .
C51 H51A 0.9900 .
C51 H51B 0.9900 .
C52 C53 1.512(3) .
C52 H52A 0.9900 .
C52 H52B 0.9900 .
C82 C83 1.555(3) .
C82 H82A 0.9900 .
C82 H82B 0.9900 .
C53 C54 1.519(3) .
C53 H53A 0.9900 .
C53 H53B 0.9900 .
C54 H54A 0.9800 .
C54 H54B 0.9800 .
C54 H54C 0.9800 .
C84 C83 1.528(5) .
C84 H84A 0.9800 .
C84 H84B 0.9800 .
C84 H84C 0.9800 .
C83 H83A 0.9900 .
C83 H83B 0.9900 .

loop_
_geom_hbond_atom_site_label_D
_geom_hbond_atom_site_label_H
_geom_hbond_atom_site_label_A
_geom_hbond_distance_DH
_geom_hbond_distance_HA
_geom_hbond_distance_DA
_geom_hbond_angle_DHA
_geom_hbond_site_symmetry_A
N1 H1A O1 0.88 1.93 2.8021(16) 168.9 3_756

loop_
_geom_torsion_atom_site_label_1
_geom_torsion_atom_site_label_2
_geom_torsion_atom_site_label_3
_geom_torsion_atom_site_label_4
_geom_torsion
_geom_torsion_site_symmetry_1
_geom_torsion_site_symmetry_4
C81 O8 C8 C7 -3.8(2) . .
C81 O8 C8 C9 175.27(13) . .
O8 C8 C7 C6 179.03(14) . .
C9 C8 C7 C6 0.0(2) . .
C5 C4 C9 C8 -0.5(2) . .
C3 C4 C9 C8 177.53(13) . .
C5 C4 C9 C10 -177.94(13) . .
C3 C4 C9 C10 0.04(16) . .
O8 C8 C9 C4 -179.15(13) . .
C7 C8 C9 C4 0.0(2) . .
O8 C8 C9 C10 -2.1(2) . .
C7 C8 C9 C10 176.97(14) . .
C2 C10 C9 C4 21.09(15) . .
C2 C10 C9 C8 -156.17(14) . .
C1 N1 C2 C1 0.5(2) . 3_766
C1 N1 C2 C10 125.07(15) . .
C1 N1 C2 C3 -123.47(15) . .
C9 C10 C2 N1 82.49(13) . .
C9 C10 C2 C1 -152.67(12) . 3_766
C9 C10 C2 C3 -32.82(13) . .
C2 N1 C1 O1 -179.70(15) . .
C2 N1 C1 C2 -0.5(2) . 3_766
C51 O5 C5 C6 4.4(2) . .
C51 O5 C5 C4 -175.59(14) . .
C9 C4 C5 O5 -179.09(13) . .
C3 C4 C5 O5 3.3(2) . .
C9 C4 C5 C6 0.9(2) . .
C3 C4 C5 C6 -176.65(14) . .
C9 C4 C3 C2 -21.13(15) . .
C5 C4 C3 C2 156.66(14) . .
N1 C2 C3 C4 -82.32(13) . .
C1 C2 C3 C4 153.06(11) 3_766 .
C10 C2 C3 C4 32.81(13) . .
O5 C5 C6 C7 179.08(15) . .
C4 C5 C6 C7 -0.9(2) . .
C8 C7 C6 C5 0.5(2) . .
C8 O8 C81 C82 -168.28(14) . .
C5 O5 C51 C52 -175.02(14) . .
O5 C51 C52 C53 63.5(2) . .
O8 C81 C82 C83 73.3(2) . .
C51 C52 C53 C54 178.32(18) . .
C81 C82 C83 C84 76.7(3) . .
